data_7251080
loop_
_publ_author_name
'Yonezawa, Takeharu'
'Ito, Hajime'
'Jin, Mingoo'

_publ_section_title
;
 Systematic investigation of the effect of trialkylsilyl groups on the
 crystal structures of perfluorophenyl-substituted thiophene
;
_journal_issue 2
_journal_name_full CrystEngComm
_journal_page_first 390
_journal_page_last 395
_journal_paper_doi 10.1039/D5CE00898K
_journal_volume 28
_journal_year 2026
_chemical_formula_moiety 'C10 H3 F5 S'
_chemical_formula_sum 'C10 H3 F5 S'
_chemical_formula_weight 250.18
_space_group_crystal_system triclinic
_space_group_IT_number 2
_space_group_name_Hall '-P 1'
_space_group_name_H-M_alt 'P -1'
_atom_sites_solution_hydrogens geom
_atom_sites_solution_primary dual
_audit_creation_date 2025-09-02
_audit_creation_method
;
Olex2 1.2
(compiled 2018.05.29 svn.r3508 for OlexSys, GUI svn.r5506)
;
_audit_update_record
;
2025-09-12 deposited with the CCDC.	2025-10-21 downloaded from the CCDC.
;
_cell_angle_alpha 94.374(3)
_cell_angle_beta 90.518(3)
_cell_angle_gamma 94.324(2)
_cell_formula_units_Z 4
_cell_length_a 6.4378(2)
_cell_length_b 7.2041(2)
_cell_length_c 19.8873(8)
_cell_measurement_reflns_used 5384
_cell_measurement_temperature 153
_cell_measurement_theta_max 76.1200
_cell_measurement_theta_min 4.4530
_cell_volume 916.94(5)
_computing_cell_refinement 'CrysAlisPro 1.171.40.69a (Rigaku OD, 2020)'
_computing_data_collection 'CrysAlisPro 1.171.40.69a (Rigaku OD, 2020)'
_computing_data_reduction 'CrysAlisPro 1.171.40.69a (Rigaku OD, 2020)'
_computing_molecular_graphics 'Olex2 (Dolomanov et al., 2009)'
_computing_publication_material 'Olex2 (Dolomanov et al., 2009)'
_computing_structure_refinement 'ShelXL (Sheldrick, 2015)'
_computing_structure_solution 'ShelXT (Sheldrick, 2015)'
_diffrn_ambient_temperature 153
_diffrn_detector 'Hybrid Pixel Array Detector'
_diffrn_detector_area_resol_mean 10.0000
_diffrn_detector_type HyPix
_diffrn_measured_fraction_theta_full 0.997
_diffrn_measured_fraction_theta_max 0.949
_diffrn_measurement_details
;
List of Runs (angles in degrees, time in seconds):

  # Type    Start    End  Width  t~exp~   \w     \q     \k     \f   Frames
#--------------------------------------------------------------------------
  1  \w    -69.00 -44.00   0.50    0.05    --  -48.77 112.00  38.00   50
  2  \w    -43.00  -5.00   0.50    0.05    --  -48.77 112.00  38.00   76
  3  \w    -33.00  23.00   0.50    0.05    --  -48.77  37.00   0.00  112
  4  \w    -14.00  25.00   0.50    0.05    --  -48.77  19.00 -60.00   78
  5  \w    -37.00  -2.00   0.50    0.05    --  -48.77  37.00  60.00   70
  6  \w     -5.00  20.00   0.50    0.05    --  -48.77  19.00  90.00   50
  7  \w    -37.00   3.00   0.50    0.05    --  -48.77  37.00 -30.00   80
  8  \w    -65.00 -40.00   0.50    0.15    -- -102.00  57.00   0.00   50
  9  \w    -64.00 -33.00   0.50    0.15    -- -102.00 112.00  38.00   62
 10  \w    -97.00 -70.00   0.50    0.15    -- -102.00 112.00  38.00   54
 11  \w   -154.00 -96.00   0.50    0.15    -- -102.00 -19.00   0.00  116
 12  \w    -83.00 -52.00   0.50    0.05    --  -48.77 -37.00   0.00   62
 13  \w   -109.00 -83.00   0.50    0.15    -- -102.00-112.00 -54.00   52
 14  \w   -122.00 -74.00   0.50    0.15    -- -102.00-125.00   0.00   96
 15  \w   -119.00 -87.00   0.50    0.05    --  -48.77-125.00   0.00   64
 16  \w   -127.00 -96.00   0.50    0.15    -- -102.00 -19.00-150.00   62
 17  \w   -162.00-136.00   0.50    0.15    -- -102.00 -19.00-150.00   52
 18  \w   -167.00-140.00   0.50    0.15    -- -102.00-125.00   0.00   54
 19  \w   -164.00-121.00   0.50    0.15    -- -102.00 -37.00  60.00   86
 20  \w   -106.00 -53.00   0.50    0.15    -- -102.00 125.00-180.00  106
 21  \w     14.00  86.00   0.50    0.05    --   48.77-112.00 -54.00  144
 22  \w     82.00 108.00   0.50    0.15    --  102.75-112.00 -54.00   52
 23  \w     78.00 103.00   0.50    0.15    --  102.75 -99.00  30.00   50
 24  \w     85.00 110.00   0.50    0.15    --  102.75-125.00  60.00   50
 25  \w     76.00 105.00   0.50    0.15    --  102.75 -99.00 120.00   58
 26  \w     40.00  67.00   0.50    0.15    --  102.75 -57.00  90.00   54
 27  \w     32.00  70.00   0.50    0.15    --  102.75 -99.00  30.00   76
 28  \w     31.00  69.00   0.50    0.15    --  102.75 -57.00  30.00   76
 29  \w     33.00  64.00   0.50    0.15    --  102.75 -99.00 120.00   62
 30  \w     35.00  67.00   0.50    0.15    --  102.75 -57.00 120.00   64
 31  \w     31.00  63.00   0.50    0.15    --  102.75 -57.00 150.00   64
 32  \w     95.00 167.00   0.50    0.15    --  102.75  19.00 -30.00  144
 33  \w     86.00 163.00   0.50    0.15    --  102.75 112.00  38.00  154
 34  \w     31.00  56.00   0.50    0.15    --  102.75 -57.00-180.00   50
 35  \w     77.00 105.00   0.50    0.15    --  102.75 -99.00-180.00   56
 36  \w     60.00 122.00   0.50    0.15    --  102.75 -77.00 -90.00  124
 37  \w     38.00 100.00   0.50    0.15    --  102.75 -99.00 -90.00  124
;
_diffrn_measurement_device 'four-circle diffractometer'
_diffrn_measurement_device_type 'XtaLAB Synergy R, DW system, HyPix'
_diffrn_measurement_method '\w scans'
_diffrn_orient_matrix_type 'CrysAlisPro convention (1999,Acta A55,543-557)'
_diffrn_orient_matrix_UB_11 -0.0212675000
_diffrn_orient_matrix_UB_12 -0.0292058000
_diffrn_orient_matrix_UB_13 0.0756368000
_diffrn_orient_matrix_UB_21 -0.2362542000
_diffrn_orient_matrix_UB_22 -0.0462268000
_diffrn_orient_matrix_UB_23 -0.0102330000
_diffrn_orient_matrix_UB_31 0.0365461000
_diffrn_orient_matrix_UB_32 -0.2080321000
_diffrn_orient_matrix_UB_33 -0.0145449000
_diffrn_radiation_monochromator mirror
_diffrn_radiation_probe x-ray
_diffrn_radiation_type CuK\a
_diffrn_radiation_wavelength 1.54184
_diffrn_reflns_av_R_equivalents 0.0417
_diffrn_reflns_av_unetI/netI 0.0471
_diffrn_reflns_Laue_measured_fraction_full 0.997
_diffrn_reflns_Laue_measured_fraction_max 0.949
_diffrn_reflns_limit_h_max 8
_diffrn_reflns_limit_h_min -8
_diffrn_reflns_limit_k_max 6
_diffrn_reflns_limit_k_min -9
_diffrn_reflns_limit_l_max 23
_diffrn_reflns_limit_l_min -24
_diffrn_reflns_number 9598
_diffrn_reflns_point_group_measured_fraction_full 0.997
_diffrn_reflns_point_group_measured_fraction_max 0.949
_diffrn_reflns_theta_full 67.684
_diffrn_reflns_theta_max 76.443
_diffrn_reflns_theta_min 2.228
_diffrn_source 'Rotating-anode X-ray tube'
_diffrn_source_type 'Rigaku (Cu) X-ray Source'
_exptl_absorpt_coefficient_mu 3.647
_exptl_absorpt_correction_T_max 1.00000
_exptl_absorpt_correction_T_min 0.88994
_exptl_absorpt_correction_type multi-scan
_exptl_absorpt_process_details
;
CrysAlisPro 1.171.40.69a (Rigaku Oxford Diffraction, 2020)
Empirical absorption correction using spherical harmonics,
 implemented in SCALE3 ABSPACK scaling algorithm.
;
_exptl_crystal_colour 'clear light colourless'
_exptl_crystal_colour_lustre clear
_exptl_crystal_colour_modifier light
_exptl_crystal_colour_primary colourless
_exptl_crystal_density_diffrn 1.812
_exptl_crystal_description plate
_exptl_crystal_F_000 496
_exptl_crystal_size_max 0.05
_exptl_crystal_size_mid 0.05
_exptl_crystal_size_min 0.05
_refine_diff_density_max 1.031
_refine_diff_density_min -0.989
_refine_diff_density_rms 0.163
_refine_ls_extinction_method none
_refine_ls_goodness_of_fit_ref 1.154
_refine_ls_hydrogen_treatment constr
_refine_ls_matrix_type full
_refine_ls_number_parameters 289
_refine_ls_number_reflns 3648
_refine_ls_number_restraints 0
_refine_ls_restrained_S_all 1.154
_refine_ls_R_factor_all 0.1179
_refine_ls_R_factor_gt 0.1108
_refine_ls_shift/su_max 0.001
_refine_ls_shift/su_mean 0.000
_refine_ls_structure_factor_coef Fsqd
_refine_ls_weighting_details 'w=1/[\s^2^(Fo^2^)+(0.1425P)^2^+8.6991P] where P=(Fo^2^+2Fc^2^)/3'
_refine_ls_weighting_scheme calc
_refine_ls_wR_factor_gt 0.3371
_refine_ls_wR_factor_ref 0.3419
_reflns_Friedel_coverage 0.000
_reflns_number_gt 3189
_reflns_number_total 3648
_reflns_threshold_expression 'I > 2\s(I)'
_cod_data_source_file d5ce00898k2.cif
_cod_data_source_block yne-086-150k
_cod_depositor_comments 'Adding full bibliography for 7251080--7251083.cif.'
_cod_database_code 7251080
_shelx_shelxl_version_number 2018/3
_chemical_oxdiff_formula 'C H F S'
_shelx_space_group_comment
;
The symmetry employed for this shelxl refinement is uniquely defined
by the following loop, which should always be used as a source of
symmetry information in preference to the above space-group names.
They are only intended as comments.
;
_shelx_estimated_absorpt_t_max 0.839
_shelx_estimated_absorpt_t_min 0.839
_diffrn_oxdiff_digest_frames
;
014cd9bac4e65bc66ca677605441c9f8bf0005044c1
;
_reflns_odcompleteness_completeness 99.85
_reflns_odcompleteness_iscentric 1
_reflns_odcompleteness_theta 66.97
_olex2_refinement_description
;
1. Fixed Uiso
 At 1.2 times of:
  All C(H) groups
2.a Aromatic/amide H refined with riding coordinates:
 C00D(H00D), C00E(H00E), C00T(H00T), C00U(H00U), C00V(H00V), C00W(H00W)
;
_olex2_submission_special_instructions 'No special instructions were received'
_oxdiff_exptl_absorpt_empirical_details
;
Empirical correction (ABSPACK) includes:
- Absorption correction using spherical harmonics
- Frame scaling
;
_oxdiff_exptl_absorpt_empirical_full_max 1.497
_oxdiff_exptl_absorpt_empirical_full_min 0.575

loop_
_space_group_symop_operation_xyz
'x, y, z'
'-x, -y, -z'

loop_
_atom_site_label
_atom_site_type_symbol
_atom_site_fract_x
_atom_site_fract_y
_atom_site_fract_z
_atom_site_U_iso_or_equiv
_atom_site_adp_type
_atom_site_occupancy
_atom_site_site_symmetry_order
_atom_site_calc_flag
_atom_site_refinement_flags_posn
_atom_site_refinement_flags_adp
_atom_site_refinement_flags_occupancy
_atom_site_disorder_assembly
_atom_site_disorder_group
S001 S 0.6359(3) 0.8212(3) 1.11972(11) 0.0443(6) Uani 1 1 d . . . . .
S002 S 0.1214(3) 0.2760(3) 0.37722(11) 0.0451(6) Uani 1 1 d . . . . .
F003 F -0.3438(6) 0.1150(6) 0.5400(2) 0.0360(10) Uani 1 1 d . . . . .
F004 F 0.1527(6) 0.6006(6) 0.9563(2) 0.0351(10) Uani 1 1 d . . . . .
F005 F 0.8348(6) 0.8781(7) 1.0020(2) 0.0412(11) Uani 1 1 d . . . . .
F006 F 0.3332(6) 0.3743(7) 0.4950(2) 0.0417(11) Uani 1 1 d . . . . .
F007 F -0.2539(8) 0.1508(7) 0.6706(2) 0.0445(11) Uani 1 1 d . . . . .
F008 F 0.2310(8) 0.5843(7) 0.8259(2) 0.0455(12) Uani 1 1 d . . . . .
F009 F 0.6133(8) 0.7024(8) 0.7802(2) 0.0509(13) Uani 1 1 d . . . . .
F00A F 0.4229(7) 0.3978(7) 0.6264(3) 0.0499(13) Uani 1 1 d . . . . .
F00B F 0.9133(7) 0.8500(7) 0.8709(3) 0.0504(13) Uani 1 1 d . . . . .
F00C F 0.1295(8) 0.2871(7) 0.7165(2) 0.0496(13) Uani 1 1 d . . . . .
C00D C 0.2384(9) 0.7144(7) 1.0904(2) 0.0130(10) Uani 1 1 d . . . . .
H00D H 0.110017 0.675526 1.067790 0.016 Uiso 1 1 calc R . . . .
C00E C -0.2742(9) 0.1782(7) 0.4059(2) 0.0129(10) Uani 1 1 d . . . . .
H00E H -0.400576 0.147397 0.428252 0.015 Uiso 1 1 calc R . . . .
C00F C 0.4910(10) 0.7431(8) 0.9862(3) 0.0234(13) Uani 1 1 d . . . . .
C00G C 0.3810(11) 0.6545(10) 0.8696(4) 0.0318(15) Uani 1 1 d . . . . .
C00H C -0.1530(10) 0.1910(9) 0.5587(3) 0.0264(13) Uani 1 1 d . . . . .
C00I C -0.0109(9) 0.2463(8) 0.5103(3) 0.0229(12) Uani 1 1 d . . . . .
C00J C 0.3422(10) 0.6683(9) 0.9376(3) 0.0269(13) Uani 1 1 d . . . . .
C00K C 0.4469(10) 0.7570(9) 1.0591(3) 0.0251(13) Uani 1 1 d . . . . .
C00L C 0.6813(11) 0.8034(9) 0.9602(4) 0.0293(14) Uani 1 1 d . . . . .
C00M C 0.7245(11) 0.7891(11) 0.8918(4) 0.0344(16) Uani 1 1 d . . . . .
C00N C 0.5732(13) 0.7162(11) 0.8465(4) 0.0368(17) Uani 1 1 d . . . . .
C00O C -0.1081(12) 0.2040(10) 0.6269(4) 0.0326(15) Uani 1 1 d . . . . .
C00P C 0.0865(12) 0.2752(10) 0.6501(4) 0.0346(16) Uani 1 1 d . . . . .
C00Q C 0.2323(11) 0.3302(10) 0.6048(4) 0.0347(16) Uani 1 1 d . . . . .
C00R C -0.0604(10) 0.2326(9) 0.4377(3) 0.0255(13) Uani 1 1 d . . . . .
C00S C 0.1836(10) 0.3171(9) 0.5368(4) 0.0292(14) Uani 1 1 d . . . . .
C00T C 0.4704(15) 0.7983(13) 1.1826(4) 0.049(2) Uani 1 1 d . . . . .
H00T H 0.511338 0.821049 1.228683 0.059 Uiso 1 1 calc R . . . .
C00U C 0.2762(14) 0.7456(12) 1.1629(4) 0.0449(19) Uani 1 1 d . . . . .
H00U H 0.167486 0.729002 1.194382 0.054 Uiso 1 1 calc R . . . .
C00V C -0.2422(14) 0.1839(12) 0.3343(4) 0.0447(19) Uani 1 1 d . . . . .
H00V H -0.353866 0.155113 0.302721 0.054 Uiso 1 1 calc R . . . .
C00W C -0.0473(16) 0.2319(13) 0.3139(4) 0.049(2) Uani 1 1 d . . . . .
H00W H -0.010967 0.239542 0.267989 0.059 Uiso 1 1 calc R . . . .

loop_
_atom_site_aniso_label
_atom_site_aniso_U_11
_atom_site_aniso_U_22
_atom_site_aniso_U_33
_atom_site_aniso_U_23
_atom_site_aniso_U_13
_atom_site_aniso_U_12
S001 0.0406(11) 0.0478(12) 0.0436(12) -0.0014(9) -0.0052(8) 0.0025(8)
S002 0.0432(11) 0.0492(12) 0.0442(12) 0.0109(9) 0.0072(9) 0.0038(9)
F003 0.0234(19) 0.048(2) 0.034(2) 0.0020(18) 0.0020(16) -0.0100(17)
F004 0.0233(19) 0.045(2) 0.035(2) 0.0022(18) -0.0043(16) -0.0078(17)
F005 0.022(2) 0.051(3) 0.049(3) 0.002(2) -0.0038(18) -0.0080(18)
F006 0.025(2) 0.050(3) 0.050(3) 0.008(2) 0.0064(18) -0.0058(18)
F007 0.047(3) 0.059(3) 0.029(2) 0.008(2) 0.0107(19) 0.006(2)
F008 0.047(3) 0.057(3) 0.032(2) -0.006(2) -0.014(2) 0.009(2)
F009 0.058(3) 0.068(3) 0.029(2) 0.010(2) 0.011(2) 0.019(3)
F00A 0.029(2) 0.054(3) 0.063(3) -0.011(2) -0.019(2) -0.001(2)
F00B 0.034(2) 0.061(3) 0.059(3) 0.021(2) 0.020(2) 0.007(2)
F00C 0.056(3) 0.062(3) 0.031(2) -0.008(2) -0.014(2) 0.017(2)
C00D 0.023(3) 0.011(2) 0.006(2) 0.0012(17) 0.0028(19) 0.0021(19)
C00E 0.026(3) 0.010(2) 0.003(2) 0.0012(17) 0.0022(19) 0.0030(19)
C00F 0.025(3) 0.018(3) 0.028(3) 0.002(2) -0.001(2) 0.003(2)
C00G 0.034(4) 0.031(3) 0.031(4) 0.000(3) -0.005(3) 0.002(3)
C00H 0.023(3) 0.025(3) 0.031(3) 0.001(3) -0.002(3) 0.001(2)
C00I 0.021(3) 0.018(3) 0.030(3) 0.002(2) 0.001(2) 0.002(2)
C00J 0.024(3) 0.026(3) 0.031(3) 0.005(3) 0.000(3) 0.001(2)
C00K 0.026(3) 0.022(3) 0.028(3) 0.002(2) -0.003(3) 0.004(2)
C00L 0.026(3) 0.025(3) 0.038(4) 0.005(3) -0.002(3) 0.001(2)
C00M 0.025(3) 0.042(4) 0.038(4) 0.012(3) 0.011(3) 0.008(3)
C00N 0.044(4) 0.041(4) 0.028(4) 0.007(3) 0.006(3) 0.013(3)
C00O 0.038(4) 0.034(4) 0.027(3) 0.002(3) 0.003(3) 0.004(3)
C00P 0.040(4) 0.038(4) 0.026(3) -0.003(3) -0.009(3) 0.014(3)
C00Q 0.022(3) 0.036(4) 0.045(4) -0.005(3) -0.010(3) 0.004(3)
C00R 0.025(3) 0.023(3) 0.029(3) 0.006(2) 0.002(3) 0.002(2)
C00S 0.022(3) 0.026(3) 0.039(4) 0.002(3) 0.002(3) -0.001(2)
C00T 0.063(6) 0.051(5) 0.034(4) -0.009(4) -0.011(4) 0.021(4)
C00U 0.050(5) 0.052(5) 0.035(4) 0.009(4) 0.012(4) 0.011(4)
C00V 0.053(5) 0.049(5) 0.033(4) 0.001(3) -0.008(4) 0.013(4)
C00W 0.067(6) 0.056(5) 0.030(4) 0.014(4) 0.012(4) 0.026(4)

loop_
_atom_type_symbol
_atom_type_description
_atom_type_scat_dispersion_real
_atom_type_scat_dispersion_imag
_atom_type_scat_source
C C 0.0181 0.0091 'International Tables Vol C Tables 4.2.6.8 and 6.1.1.4'
H H 0.0000 0.0000 'International Tables Vol C Tables 4.2.6.8 and 6.1.1.4'
F F 0.0727 0.0534 'International Tables Vol C Tables 4.2.6.8 and 6.1.1.4'
S S 0.3331 0.5567 'International Tables Vol C Tables 4.2.6.8 and 6.1.1.4'

loop_
_geom_angle_atom_site_label_1
_geom_angle_atom_site_label_2
_geom_angle_atom_site_label_3
_geom_angle
_geom_angle_site_symmetry_1
_geom_angle_site_symmetry_3
_geom_angle_publ_flag
C00T S001 C00K 93.2(4) . . ?
C00W S002 C00R 94.0(4) . . ?
C00U C00D C00K 105.1(6) . . ?
C00V C00E C00R 104.6(6) . . ?
C00J C00F C00K 122.5(6) . . ?
C00L C00F C00J 114.5(6) . . ?
C00L C00F C00K 123.0(6) . . ?
F008 C00G C00J 120.0(7) . . ?
F008 C00G C00N 120.1(7) . . ?
C00J C00G C00N 119.9(7) . . ?
F003 C00H C00I 120.3(6) . . ?
F003 C00H C00O 116.1(6) . . ?
C00O C00H C00I 123.6(6) . . ?
C00H C00I C00R 123.2(6) . . ?
C00H C00I C00S 114.1(6) . . ?
C00S C00I C00R 122.7(6) . . ?
F004 C00J C00F 120.4(6) . . ?
F004 C00J C00G 116.4(6) . . ?
C00G C00J C00F 123.1(6) . . ?
C00D C00K S001 111.2(4) . . ?
C00F C00K S001 122.9(5) . . ?
C00F C00K C00D 125.9(5) . . ?
F005 C00L C00F 119.7(6) . . ?
F005 C00L C00M 117.0(6) . . ?
C00M C00L C00F 123.4(7) . . ?
F00B C00M C00L 119.5(7) . . ?
F00B C00M C00N 120.7(7) . . ?
C00N C00M C00L 119.7(7) . . ?
F009 C00N C00G 120.5(7) . . ?
F009 C00N C00M 120.2(7) . . ?
C00M C00N C00G 119.4(7) . . ?
F007 C00O C00H 120.2(7) . . ?
F007 C00O C00P 120.1(7) . . ?
C00H C00O C00P 119.7(7) . . ?
F00C C00P C00O 119.4(7) . . ?
F00C C00P C00Q 121.3(7) . . ?
C00Q C00P C00O 119.2(7) . . ?
F00A C00Q C00P 120.0(7) . . ?
F00A C00Q C00S 119.9(7) . . ?
C00P C00Q C00S 120.1(6) . . ?
C00E C00R S002 111.1(4) . . ?
C00I C00R S002 123.3(5) . . ?
C00I C00R C00E 125.6(5) . . ?
F006 C00S C00I 119.6(6) . . ?
F006 C00S C00Q 117.2(6) . . ?
C00Q C00S C00I 123.3(7) . . ?
C00U C00T S001 114.2(7) . . ?
C00T C00U C00D 116.4(7) . . ?
C00W C00V C00E 117.3(8) . . ?
C00V C00W S002 113.0(6) . . ?

loop_
_geom_bond_atom_site_label_1
_geom_bond_atom_site_label_2
_geom_bond_distance
_geom_bond_site_symmetry_2
_geom_bond_publ_flag
S001 C00K 1.718(7) . ?
S001 C00T 1.660(10) . ?
S002 C00R 1.715(7) . ?
S002 C00W 1.651(10) . ?
F003 C00H 1.344(8) . ?
F004 C00J 1.346(8) . ?
F005 C00L 1.341(8) . ?
F006 C00S 1.339(8) . ?
F007 C00O 1.339(9) . ?
F008 C00G 1.337(8) . ?
F009 C00N 1.343(9) . ?
F00A C00Q 1.340(8) . ?
F00B C00M 1.341(8) . ?
F00C C00P 1.343(8) . ?
C00D C00K 1.505(8) . ?
C00D C00U 1.458(10) . ?
C00E C00R 1.520(8) . ?
C00E C00V 1.445(9) . ?
C00F C00J 1.404(9) . ?
C00F C00K 1.476(9) . ?
C00F C00L 1.387(9) . ?
C00G C00J 1.374(10) . ?
C00G C00N 1.378(11) . ?
C00H C00I 1.394(9) . ?
C00H C00O 1.379(10) . ?
C00I C00R 1.471(9) . ?
C00I C00S 1.398(9) . ?
C00L C00M 1.387(10) . ?
C00M C00N 1.368(12) . ?
C00O C00P 1.379(11) . ?
C00P C00Q 1.364(11) . ?
C00Q C00S 1.381(11) . ?
C00T C00U 1.326(13) . ?
C00V C00W 1.350(13) . ?
